data_4083791
loop_
_publ_author_name
'Ben-Ari, Eyal'
'Cohen, Revital'
'Gandelman, Mark'
'Shimon, Linda J. W.'
'Martin, Jan M. L.'
'Milstein, David'

_publ_section_title
;
 orthoC&#x2212;H Activation of Haloarenes and Anisole by an Electron-Rich
 Iridium(I) Complex:&#x00A0; Mechanism and Origin of Regio-
 and&#x00A0;Chemoselectivity. An&#x00A0;Experimental
 and&#x00A0;Theoretical&#x00A0;Study
;
_journal_issue 13
_journal_name_full Organometallics
_journal_page_first 3190
_journal_paper_doi 10.1021/om060078+
_journal_volume 25
_journal_year 2006
_chemical_formula_sum 'C62 H63 B F24 Ir N O P2'
_chemical_formula_weight 1559.08
_chemical_name_systematic
; 
 ? 
;
_space_group_IT_number 14
_symmetry_cell_setting monoclinic
_symmetry_space_group_name_Hall '-P 2ybc'
_symmetry_space_group_name_H-M 'P 1 21/c 1'
_atom_sites_solution_hydrogens geom
_atom_sites_solution_primary direct
_atom_sites_solution_secondary difmap
_audit_creation_method SHELXL-97
_cell_angle_alpha 90.00
_cell_angle_beta 94.42(3)
_cell_angle_gamma 90.00
_cell_formula_units_Z 4
_cell_length_a 18.000(4)
_cell_length_b 18.742(4)
_cell_length_c 19.172(4)
_cell_measurement_reflns_used 13105
_cell_measurement_temperature 120(2)
_cell_measurement_theta_max 27.48
_cell_measurement_theta_min 2.91
_cell_volume 6449(2)
_computing_cell_refinement HKL
_computing_data_collection 'Collect Package (Bruker Nonius)'
_computing_data_reduction HKL
_computing_structure_refinement 'SHELXL-97 (Sheldrick, 1997)'
_computing_structure_solution 'SHELXS-97 (Sheldrick, 1990)'
_diffrn_ambient_temperature 120(2)
_diffrn_measured_fraction_theta_full 0.981
_diffrn_measured_fraction_theta_max 0.981
_diffrn_measurement_device_type 'Nonius KappaCCD'
_diffrn_measurement_method 'phi and omega scans'
_diffrn_radiation_monochromator graphite
_diffrn_radiation_source 'fine-focus sealed tube'
_diffrn_radiation_type MoK\a
_diffrn_radiation_wavelength 0.71073
_diffrn_reflns_av_R_equivalents 0.0000
_diffrn_reflns_av_sigmaI/netI 0.0600
_diffrn_reflns_limit_h_max 21
_diffrn_reflns_limit_h_min 0
_diffrn_reflns_limit_k_max 22
_diffrn_reflns_limit_k_min 0
_diffrn_reflns_limit_l_max 23
_diffrn_reflns_limit_l_min -23
_diffrn_reflns_number 12011
_diffrn_reflns_theta_full 25.68
_diffrn_reflns_theta_max 25.68
_diffrn_reflns_theta_min 2.99
_exptl_absorpt_coefficient_mu 2.231
_exptl_absorpt_correction_type none
_exptl_crystal_density_diffrn 1.606
_exptl_crystal_density_method 'not measured'
_exptl_crystal_description prism
_exptl_crystal_F_000 3112
_exptl_crystal_size_max 0.2
_exptl_crystal_size_mid 0.1
_exptl_crystal_size_min 0.05
_refine_diff_density_max 1.127
_refine_diff_density_min -1.165
_refine_diff_density_rms 0.117
_refine_ls_extinction_method none
_refine_ls_goodness_of_fit_ref 1.012
_refine_ls_hydrogen_treatment mixed
_refine_ls_matrix_type full
_refine_ls_number_parameters 846
_refine_ls_number_reflns 12011
_refine_ls_number_restraints 0
_refine_ls_restrained_S_all 1.012
_refine_ls_R_factor_all 0.0691
_refine_ls_R_factor_gt 0.0391
_refine_ls_shift/su_max 0.004
_refine_ls_shift/su_mean 0.000
_refine_ls_structure_factor_coef Fsqd
_refine_ls_weighting_details 'calc w=1/[\s^2^(Fo^2^)+(0.0495P)^2^+6.7749P] where P=(Fo^2^+2Fc^2^)/3'
_refine_ls_weighting_scheme calc
_refine_ls_wR_factor_gt 0.0852
_refine_ls_wR_factor_ref 0.0978
_reflns_number_gt 8860
_reflns_number_total 12011
_reflns_threshold_expression >2sigma(I)
_cod_data_source_file om060078%2Bsi20060124_073955.cif
_cod_data_source_block m377
_cod_depositor_comments
;
The following automatic conversions were performed:

'_symmetry_cell_setting' value 'Monoclinic' changed to 'monoclinic'
according to
/usr/data/users/saulius/automatic-downloads/retrospective/ACS/lib/dictionaries/cif_core.dic
dictionary named 'cif_core.dic' version 2.4.2 from 2011-04-26.

Automatic conversion script
Id: cif_fix_values 2281 2013-09-26 08:29:07Z andrius 
;
_cod_original_sg_symbol_H-M P2(1)/c
_cod_database_code 4083791

loop_
_symmetry_equiv_pos_as_xyz
'x, y, z'
'-x, y+1/2, -z+1/2'
'-x, -y, -z'
'x, -y-1/2, z-1/2'

loop_
_atom_site_label
_atom_site_type_symbol
_atom_site_fract_x
_atom_site_fract_y
_atom_site_fract_z
_atom_site_U_iso_or_equiv
_atom_site_adp_type
_atom_site_occupancy
_atom_site_symmetry_multiplicity
_atom_site_calc_flag
_atom_site_refinement_flags
Ir1 Ir 0.253211(10) 0.014392(10) 0.781918(9) 0.01861(7) Uani 1 1 d .
H1 H 0.186(2) 0.056(2) 0.7469(19) 0.008(10) Uiso 1 1 d .
P3 P 0.32635(7) 0.11622(7) 0.78260(6) 0.0249(3) Uani 1 1 d .
C31 C 0.4296(3) 0.1047(3) 0.8025(3) 0.0323(12) Uani 1 1 d .
C32 C 0.4483(3) 0.0341(3) 0.7676(3) 0.0426(15) Uani 1 1 d .
H32A H 0.4360 0.0376 0.7170 0.064 Uiso 1 1 calc R
H32B H 0.4191 -0.0045 0.7867 0.064 Uiso 1 1 calc R
H32C H 0.5015 0.0239 0.7768 0.064 Uiso 1 1 calc R
C33 C 0.4505(3) 0.0980(4) 0.8820(3) 0.0469(16) Uani 1 1 d .
H33A H 0.4125 0.0698 0.9035 0.070 Uiso 1 1 calc R
H33B H 0.4534 0.1456 0.9031 0.070 Uiso 1 1 calc R
H33C H 0.4990 0.0742 0.8898 0.070 Uiso 1 1 calc R
C34 C 0.4773(3) 0.1644(4) 0.7737(4) 0.0595(19) Uani 1 1 d .
H34A H 0.5301 0.1513 0.7804 0.089 Uiso 1 1 calc R
H34B H 0.4690 0.2090 0.7987 0.089 Uiso 1 1 calc R
H34C H 0.4633 0.1710 0.7237 0.089 Uiso 1 1 calc R
C35 C 0.2892(3) 0.1987(3) 0.8234(3) 0.0348(13) Uani 1 1 d .
C36 C 0.2052(3) 0.2018(3) 0.8042(3) 0.0467(15) Uani 1 1 d .
H36A H 0.1848 0.2454 0.8234 0.070 Uiso 1 1 calc R
H36B H 0.1813 0.1601 0.8237 0.070 Uiso 1 1 calc R
H36C H 0.1958 0.2017 0.7532 0.070 Uiso 1 1 calc R
C37 C 0.3029(4) 0.1938(3) 0.9033(3) 0.0499(16) Uani 1 1 d .
H37A H 0.3563 0.1993 0.9167 0.075 Uiso 1 1 calc R
H37B H 0.2861 0.1472 0.9192 0.075 Uiso 1 1 calc R
H37C H 0.2751 0.2316 0.9251 0.075 Uiso 1 1 calc R
C38 C 0.3251(4) 0.2671(3) 0.7981(4) 0.0562(18) Uani 1 1 d .
H38A H 0.3176 0.2700 0.7470 0.084 Uiso 1 1 calc R
H38B H 0.3786 0.2665 0.8121 0.084 Uiso 1 1 calc R
H38C H 0.3022 0.3086 0.8189 0.084 Uiso 1 1 calc R
P4 P 0.17703(7) -0.08100(7) 0.74819(6) 0.0222(3) Uani 1 1 d .
C41 C 0.0811(3) -0.0541(3) 0.7118(3) 0.0322(12) Uani 1 1 d .
C42 C 0.0421(3) -0.0111(3) 0.7669(3) 0.0447(15) Uani 1 1 d .
H42A H -0.0080 0.0025 0.7478 0.067 Uiso 1 1 calc R
H42B H 0.0710 0.0320 0.7793 0.067 Uiso 1 1 calc R
H42C H 0.0383 -0.0404 0.8088 0.067 Uiso 1 1 calc R
C43 C 0.0898(3) -0.0048(3) 0.6490(3) 0.0379(14) Uani 1 1 d .
H43A H 0.1141 -0.0310 0.6127 0.057 Uiso 1 1 calc R
H43B H 0.1204 0.0365 0.6640 0.057 Uiso 1 1 calc R
H43C H 0.0406 0.0115 0.6300 0.057 Uiso 1 1 calc R
C44 C 0.0315(3) -0.1162(4) 0.6866(3) 0.0537(17) Uani 1 1 d .
H44A H -0.0148 -0.0977 0.6630 0.081 Uiso 1 1 calc R
H44B H 0.0199 -0.1454 0.7267 0.081 Uiso 1 1 calc R
H44C H 0.0576 -0.1454 0.6538 0.081 Uiso 1 1 calc R
C45 C 0.1759(3) -0.1638(3) 0.8031(3) 0.0328(12) Uani 1 1 d .
C46 C 0.1295(4) -0.1507(3) 0.8658(3) 0.0482(16) Uani 1 1 d .
H46A H 0.1313 -0.1931 0.8957 0.072 Uiso 1 1 calc R
H46B H 0.0778 -0.1408 0.8490 0.072 Uiso 1 1 calc R
H46C H 0.1500 -0.1097 0.8927 0.072 Uiso 1 1 calc R
C47 C 0.1463(4) -0.2306(3) 0.7635(3) 0.0511(17) Uani 1 1 d .
H47A H 0.1747 -0.2384 0.7226 0.077 Uiso 1 1 calc R
H47B H 0.0935 -0.2239 0.7482 0.077 Uiso 1 1 calc R
H47C H 0.1517 -0.2722 0.7945 0.077 Uiso 1 1 calc R
C48 C 0.2557(4) -0.1794(3) 0.8298(3) 0.0527(17) Uani 1 1 d .
H48A H 0.2776 -0.1368 0.8529 0.079 Uiso 1 1 calc R
H48B H 0.2846 -0.1925 0.7904 0.079 Uiso 1 1 calc R
H48C H 0.2566 -0.2189 0.8634 0.079 Uiso 1 1 calc R
C1 C 0.2308(2) 0.0146(2) 0.8845(2) 0.0210(10) Uani 1 1 d .
C2 C 0.2875(3) -0.0191(3) 0.9283(2) 0.0237(10) Uani 1 1 d .
O3 O 0.34578(18) -0.0419(2) 0.88969(19) 0.0373(9) Uani 1 1 d .
C4 C 0.4032(3) -0.0826(4) 0.9263(4) 0.063(2) Uani 1 1 d .
H4A H 0.4275 -0.0537 0.9640 0.095 Uiso 1 1 calc R
H4B H 0.4400 -0.0968 0.8938 0.095 Uiso 1 1 calc R
H4C H 0.3815 -0.1253 0.9461 0.095 Uiso 1 1 calc R
C5 C 0.2827(3) -0.0278(3) 0.9988(3) 0.0358(13) Uani 1 1 d .
H5 H 0.3217 -0.0505 1.0268 0.043 Uiso 1 1 calc R
C6 C 0.2198(3) -0.0030(3) 1.0285(3) 0.0369(14) Uani 1 1 d .
H6 H 0.2156 -0.0091 1.0772 0.044 Uiso 1 1 calc R
C7 C 0.1636(3) 0.0303(3) 0.9887(3) 0.0371(14) Uani 1 1 d .
H7 H 0.1206 0.0470 1.0096 0.045 Uiso 1 1 calc R
C8 C 0.1699(3) 0.0394(3) 0.9175(3) 0.0312(12) Uani 1 1 d .
H8 H 0.1311 0.0634 0.8905 0.037 Uiso 1 1 calc R
N2 N 0.2777(2) 0.0097(2) 0.6746(2) 0.0250(9) Uani 1 1 d .
C10 C 0.3166(3) 0.1343(3) 0.6876(2) 0.0337(13) Uani 1 1 d .
H10A H 0.2729 0.1655 0.6770 0.040 Uiso 1 1 calc R
H10B H 0.3613 0.1604 0.6745 0.040 Uiso 1 1 calc R
C11 C 0.3074(3) 0.0678(3) 0.6438(2) 0.0283(12) Uani 1 1 d .
C12 C 0.3238(3) 0.0662(3) 0.5745(3) 0.0352(13) Uani 1 1 d .
H12 H 0.3461 0.1064 0.5543 0.042 Uiso 1 1 calc R
C13 C 0.3077(3) 0.0058(3) 0.5349(3) 0.0365(14) Uani 1 1 d .
H13 H 0.3186 0.0043 0.4872 0.044 Uiso 1 1 calc R
C14 C 0.2755(3) -0.0522(3) 0.5651(2) 0.0308(12) Uani 1 1 d .
H14 H 0.2636 -0.0938 0.5383 0.037 Uiso 1 1 calc R
C15 C 0.2608(2) -0.0490(3) 0.6347(2) 0.0247(11) Uani 1 1 d .
C16 C 0.2249(3) -0.1097(3) 0.6709(2) 0.0276(11) Uani 1 1 d .
H16A H 0.2636 -0.1453 0.6858 0.033 Uiso 1 1 calc R
H16B H 0.1883 -0.1334 0.6372 0.033 Uiso 1 1 calc R
B1 B 0.2464(3) -0.0152(3) 1.2649(3) 0.0199(11) Uani 1 1 d .
C61 C 0.2461(2) 0.0552(2) 1.2145(2) 0.0189(10) Uani 1 1 d .
C62 C 0.3088(2) 0.0749(3) 1.1798(2) 0.0245(11) Uani 1 1 d .
H62 H 0.3536 0.0485 1.1889 0.029 Uiso 1 1 calc R
C63 C 0.3081(3) 0.1310(3) 1.1329(2) 0.0255(11) Uani 1 1 d .
C64 C 0.3792(3) 0.1503(3) 1.1009(3) 0.0372(13) Uani 1 1 d .
F6A F 0.37304(18) 0.2097(2) 1.06222(19) 0.0614(11) Uani 1 1 d .
F6B F 0.43437(17) 0.1642(2) 1.14974(17) 0.0608(11) Uani 1 1 d .
F6C F 0.40390(19) 0.0995(2) 1.0610(2) 0.0658(11) Uani 1 1 d .
C65 C 0.2438(3) 0.1696(3) 1.1164(3) 0.0298(12) Uani 1 1 d .
H65 H 0.2431 0.2076 1.0836 0.036 Uiso 1 1 calc R
C66 C 0.1804(3) 0.1515(3) 1.1490(3) 0.0301(12) Uani 1 1 d .
C67 C 0.1097(3) 0.1915(4) 1.1324(3) 0.0483(16) Uani 1 1 d .
F6D F 0.1189(3) 0.2510(4) 1.1042(5) 0.213(5) Uani 1 1 d .
F6E F 0.0714(2) 0.2041(2) 1.1873(2) 0.0655(11) Uani 1 1 d .
F6F F 0.0617(3) 0.1544(4) 1.0926(3) 0.145(3) Uani 1 1 d .
C68 C 0.1816(3) 0.0961(3) 1.1978(2) 0.0245(11) Uani 1 1 d .
H68 H 0.1376 0.0858 1.2203 0.029 Uiso 1 1 calc R
C71 C 0.2236(2) -0.0806(3) 1.2102(2) 0.0209(10) Uani 1 1 d .
C72 C 0.1494(3) -0.0916(3) 1.1842(2) 0.0251(11) Uani 1 1 d .
H72 H 0.1113 -0.0651 1.2040 0.030 Uiso 1 1 calc R
C73 C 0.1293(3) -0.1393(3) 1.1307(2) 0.0267(11) Uani 1 1 d .
C74 C 0.0499(3) -0.1473(3) 1.1046(3) 0.0428(15) Uani 1 1 d .
F7A F 0.0060(2) -0.1612(3) 1.1560(2) 0.0913(15) Uani 1 1 d .
F7B F 0.0370(2) -0.1963(3) 1.0587(3) 0.131(3) Uani 1 1 d .
F7C F 0.0202(2) -0.0875(3) 1.0802(3) 0.1003(17) Uani 1 1 d .
C75 C 0.1836(3) -0.1795(3) 1.1008(2) 0.0273(11) Uani 1 1 d .
H75 H 0.1706 -0.2122 1.0640 0.033 Uiso 1 1 calc R
C76 C 0.2570(3) -0.1703(3) 1.1261(2) 0.0269(11) Uani 1 1 d .
C77 C 0.3167(3) -0.2148(3) 1.0968(3) 0.0417(15) Uani 1 1 d .
F7D F 0.37466(16) -0.17628(16) 1.07905(16) 0.0417(8) Uani 1 1 d .
F7E F 0.3479(2) -0.26103(19) 1.1448(2) 0.0733(13) Uani 1 1 d .
F7F F 0.2929(2) -0.2538(3) 1.0437(3) 0.105(2) Uani 1 1 d .
C78 C 0.2762(3) -0.1223(2) 1.1792(2) 0.0236(11) Uani 1 1 d .
H78 H 0.3272 -0.1175 1.1952 0.028 Uiso 1 1 calc R
C81 C 0.1894(2) -0.0077(2) 1.3279(2) 0.0187(10) Uani 1 1 d .
C82 C 0.1850(2) 0.0560(2) 1.3653(2) 0.0208(10) Uani 1 1 d .
H82 H 0.2083 0.0975 1.3486 0.025 Uiso 1 1 calc R
C83 C 0.1476(2) 0.0609(2) 1.4263(2) 0.0218(10) Uani 1 1 d .
C84 C 0.1473(3) 0.1310(3) 1.4649(3) 0.0314(12) Uani 1 1 d .
F8A F 0.21474(17) 0.16144(16) 1.47040(16) 0.0411(8) Uani 1 1 d .
F8B F 0.10095(19) 0.17787(17) 1.43520(18) 0.0517(9) Uani 1 1 d .
F8C F 0.1296(2) 0.12210(17) 1.53122(16) 0.0573(10) Uani 1 1 d .
C85 C 0.1125(3) 0.0018(3) 1.4521(2) 0.0244(11) Uani 1 1 d .
H85 H 0.0869 0.0047 1.4936 0.029 Uiso 1 1 calc R
C86 C 0.1159(2) -0.0617(2) 1.4157(2) 0.0219(10) Uani 1 1 d .
C87 C 0.0828(3) -0.1283(3) 1.4443(3) 0.0318(12) Uani 1 1 d .
F8D F 0.0432(2) -0.16567(18) 1.39673(17) 0.0559(10) Uani 1 1 d .
F8E F 0.0385(2) -0.11493(18) 1.49522(19) 0.0704(13) Uani 1 1 d .
F8F F 0.1348(2) -0.1729(2) 1.4712(2) 0.0707(12) Uani 1 1 d .
C88 C 0.1537(2) -0.0661(3) 1.3552(2) 0.0230(11) Uani 1 1 d .
H88 H 0.1551 -0.1106 1.3316 0.028 Uiso 1 1 calc R
C91 C 0.3266(2) -0.0271(2) 1.3097(2) 0.0225(11) Uani 1 1 d .
C92 C 0.3499(2) -0.0936(3) 1.3356(2) 0.0210(10) Uani 1 1 d .
H92 H 0.3202 -0.1342 1.3232 0.025 Uiso 1 1 calc R
C93 C 0.4147(3) -0.1030(3) 1.3786(2) 0.0235(11) Uani 1 1 d .
C94 C 0.4364(3) -0.1756(3) 1.4055(3) 0.0298(12) Uani 1 1 d .
F9A F 0.41918(18) -0.22720(16) 1.35787(17) 0.0463(8) Uani 1 1 d .
F9B F 0.50936(16) -0.18204(16) 1.42205(18) 0.0457(8) Uani 1 1 d .
F9C F 0.4025(2) -0.19325(19) 1.46239(19) 0.0622(11) Uani 1 1 d .
C95 C 0.4595(3) -0.0450(3) 1.3988(2) 0.0245(11) Uani 1 1 d .
H95 H 0.5037 -0.0511 1.4287 0.029 Uiso 1 1 calc R
C96 C 0.4379(3) 0.0218(3) 1.3741(2) 0.0228(11) Uani 1 1 d .
C97 C 0.4824(3) 0.0861(3) 1.3929(3) 0.0344(13) Uani 1 1 d .
F9D F 0.5005(2) 0.1231(2) 1.33826(19) 0.0761(13) Uani 1 1 d .
F9E F 0.4450(2) 0.1327(2) 1.4304(2) 0.0767(13) Uani 1 1 d .
F9F F 0.54441(18) 0.07312(18) 1.4326(2) 0.0588(10) Uani 1 1 d .
C98 C 0.3726(3) 0.0300(3) 1.3306(2) 0.0240(11) Uani 1 1 d .
H98 H 0.3589 0.0765 1.3146 0.029 Uiso 1 1 calc R

loop_
_atom_site_aniso_label
_atom_site_aniso_U_11
_atom_site_aniso_U_22
_atom_site_aniso_U_33
_atom_site_aniso_U_23
_atom_site_aniso_U_13
_atom_site_aniso_U_12
Ir1 0.02064(10) 0.01854(11) 0.01683(10) 0.00219(8) 0.00267(6) 0.00142(8)
P3 0.0288(7) 0.0231(7) 0.0229(6) 0.0033(5) 0.0032(5) -0.0035(5)
C31 0.024(3) 0.040(3) 0.033(3) 0.000(2) 0.003(2) -0.010(2)
C32 0.031(3) 0.063(4) 0.034(3) 0.001(3) 0.006(2) 0.011(3)
C33 0.038(3) 0.070(5) 0.031(3) -0.002(3) -0.005(3) -0.008(3)
C34 0.037(4) 0.067(5) 0.075(5) 0.016(4) 0.012(3) -0.014(3)
C35 0.044(3) 0.016(3) 0.044(3) -0.002(2) 0.006(3) 0.000(2)
C36 0.048(4) 0.027(3) 0.066(4) 0.002(3) 0.008(3) 0.009(3)
C37 0.077(5) 0.030(3) 0.044(4) -0.015(3) 0.011(3) 0.007(3)
C38 0.071(5) 0.018(3) 0.080(5) 0.002(3) 0.011(4) -0.003(3)
P4 0.0234(6) 0.0234(7) 0.0201(6) -0.0014(5) 0.0033(5) -0.0012(5)
C41 0.023(3) 0.047(4) 0.026(3) 0.003(2) 0.001(2) -0.002(2)
C42 0.023(3) 0.074(5) 0.037(3) 0.003(3) 0.005(2) 0.015(3)
C43 0.025(3) 0.060(4) 0.028(3) 0.006(3) -0.002(2) 0.008(3)
C44 0.032(3) 0.078(5) 0.050(4) -0.004(3) -0.002(3) -0.022(3)
C45 0.048(3) 0.022(3) 0.029(3) 0.000(2) 0.008(2) -0.006(2)
C46 0.075(4) 0.037(4) 0.035(3) 0.004(3) 0.019(3) -0.012(3)
C47 0.085(5) 0.026(3) 0.043(4) -0.006(3) 0.012(3) -0.018(3)
C48 0.074(5) 0.027(3) 0.055(4) 0.013(3) -0.005(3) 0.013(3)
C1 0.021(2) 0.020(3) 0.022(2) -0.001(2) 0.0030(19) -0.006(2)
C2 0.025(2) 0.021(3) 0.024(2) 0.000(2) -0.001(2) -0.005(2)
O3 0.0249(19) 0.043(2) 0.044(2) 0.0134(19) 0.0058(16) 0.0051(16)
C4 0.039(4) 0.078(5) 0.074(5) 0.040(4) 0.007(3) 0.025(3)
C5 0.048(3) 0.033(4) 0.025(3) 0.011(2) -0.008(2) -0.006(3)
C6 0.062(4) 0.031(3) 0.019(3) -0.004(2) 0.009(3) -0.014(3)
C7 0.050(4) 0.032(4) 0.031(3) -0.005(2) 0.017(3) -0.003(3)
C8 0.039(3) 0.026(3) 0.029(3) -0.002(2) 0.006(2) 0.000(2)
N2 0.030(2) 0.026(2) 0.020(2) 0.0062(19) 0.0075(17) 0.0006(19)
C10 0.035(3) 0.044(4) 0.023(3) 0.012(2) 0.003(2) -0.008(2)
C11 0.023(3) 0.037(3) 0.024(3) 0.006(2) 0.000(2) -0.002(2)
C12 0.027(3) 0.057(4) 0.022(3) 0.009(3) 0.002(2) -0.006(3)
C13 0.022(3) 0.072(4) 0.015(2) 0.004(3) 0.003(2) 0.007(3)
C14 0.028(3) 0.046(4) 0.018(2) -0.003(2) 0.001(2) 0.008(2)
C15 0.020(2) 0.031(3) 0.023(2) -0.004(2) 0.0004(19) 0.004(2)
C16 0.030(3) 0.025(3) 0.028(3) -0.006(2) 0.004(2) 0.001(2)
B1 0.016(2) 0.024(3) 0.021(3) -0.002(2) 0.001(2) 0.003(2)
C61 0.022(2) 0.020(3) 0.015(2) -0.006(2) 0.0005(17) 0.001(2)
C62 0.019(2) 0.037(3) 0.018(2) -0.006(2) 0.0032(19) 0.001(2)
C63 0.028(3) 0.030(3) 0.019(2) -0.004(2) 0.005(2) -0.011(2)
C64 0.035(3) 0.047(4) 0.031(3) 0.001(3) 0.009(2) -0.008(3)
F6A 0.047(2) 0.074(3) 0.065(2) 0.037(2) 0.0096(18) -0.0185(18)
F6B 0.0324(19) 0.108(3) 0.041(2) 0.001(2) -0.0003(15) -0.0313(19)
F6C 0.053(2) 0.077(3) 0.073(3) -0.025(2) 0.041(2) -0.021(2)
C65 0.029(3) 0.033(3) 0.026(3) 0.009(2) -0.001(2) -0.004(2)
C66 0.030(3) 0.031(3) 0.029(3) 0.007(2) 0.000(2) 0.005(2)
C67 0.039(3) 0.058(4) 0.047(4) 0.033(3) 0.005(3) 0.008(3)
F6D 0.079(4) 0.198(7) 0.375(10) 0.252(8) 0.111(5) 0.087(4)
F6E 0.050(2) 0.075(3) 0.073(3) 0.005(2) 0.009(2) 0.0319(19)
F6F 0.080(3) 0.233(7) 0.111(4) -0.092(5) -0.064(3) 0.097(4)
C68 0.027(3) 0.025(3) 0.023(3) 0.004(2) 0.007(2) 0.000(2)
C71 0.026(3) 0.021(3) 0.016(2) 0.006(2) 0.0068(19) 0.003(2)
C72 0.029(3) 0.023(3) 0.023(3) 0.001(2) 0.003(2) 0.007(2)
C73 0.029(3) 0.030(3) 0.020(2) 0.002(2) -0.003(2) 0.003(2)
C74 0.027(3) 0.061(4) 0.038(3) -0.009(3) -0.010(3) 0.007(3)
F7A 0.030(2) 0.160(5) 0.083(3) 0.013(3) -0.003(2) -0.023(2)
F7B 0.042(2) 0.178(5) 0.167(5) -0.142(5) -0.037(3) 0.026(3)
F7C 0.049(2) 0.093(4) 0.153(5) 0.039(3) -0.037(3) 0.011(2)
C75 0.038(3) 0.024(3) 0.020(2) -0.004(2) 0.005(2) -0.003(2)
C76 0.031(3) 0.026(3) 0.025(3) -0.005(2) 0.012(2) 0.001(2)
C77 0.035(3) 0.046(4) 0.046(4) -0.017(3) 0.016(3) -0.004(3)
F7D 0.0334(17) 0.042(2) 0.053(2) 0.0023(15) 0.0234(15) 0.0007(14)
F7E 0.064(2) 0.039(2) 0.124(4) 0.025(2) 0.053(2) 0.0234(19)
F7F 0.044(2) 0.142(4) 0.132(4) -0.115(4) 0.022(2) -0.006(2)
C78 0.024(3) 0.024(3) 0.024(3) -0.001(2) 0.006(2) -0.002(2)
C81 0.017(2) 0.020(3) 0.018(2) -0.001(2) -0.0034(17) 0.0019(19)
C82 0.021(2) 0.015(3) 0.026(3) 0.005(2) 0.0019(19) -0.0012(19)
C83 0.021(2) 0.024(3) 0.020(2) 0.001(2) 0.0011(19) 0.004(2)
C84 0.043(3) 0.028(3) 0.025(3) -0.005(2) 0.008(2) -0.002(3)
F8A 0.0435(19) 0.0340(19) 0.0452(19) -0.0116(15) -0.0009(15) -0.0083(14)
F8B 0.057(2) 0.0297(19) 0.066(2) -0.0137(17) -0.0121(18) 0.0178(16)
F8C 0.102(3) 0.039(2) 0.0351(19) -0.0161(16) 0.0310(19) -0.0134(19)
C85 0.026(2) 0.033(3) 0.014(2) 0.001(2) 0.0012(18) -0.001(2)
C86 0.020(2) 0.022(3) 0.024(2) 0.003(2) 0.0004(19) -0.0019(19)
C87 0.037(3) 0.033(3) 0.026(3) 0.001(2) 0.008(2) -0.004(3)
F8D 0.080(3) 0.045(2) 0.043(2) -0.0063(17) 0.0044(18) -0.0359(19)
F8E 0.109(3) 0.042(2) 0.069(3) -0.0149(19) 0.064(2) -0.032(2)
F8F 0.062(2) 0.050(2) 0.098(3) 0.046(2) -0.004(2) -0.0084(19)
C88 0.027(3) 0.022(3) 0.020(2) -0.004(2) 0.001(2) 0.003(2)
C91 0.021(2) 0.028(3) 0.019(2) 0.002(2) 0.0060(19) 0.006(2)
C92 0.022(2) 0.023(3) 0.018(2) -0.001(2) 0.0016(19) 0.003(2)
C93 0.024(3) 0.024(3) 0.023(2) 0.006(2) 0.003(2) 0.003(2)
C94 0.028(3) 0.027(3) 0.034(3) 0.005(2) 0.001(2) 0.005(2)
F9A 0.055(2) 0.0222(18) 0.059(2) 0.0037(16) -0.0148(17) 0.0049(14)
F9B 0.0341(17) 0.0319(19) 0.068(2) 0.0107(16) -0.0135(16) 0.0100(14)
F9C 0.080(3) 0.049(2) 0.062(2) 0.0357(19) 0.034(2) 0.0177(19)
C95 0.022(2) 0.030(3) 0.021(2) 0.002(2) 0.002(2) 0.003(2)
C96 0.024(2) 0.024(3) 0.020(2) -0.002(2) -0.0002(19) 0.003(2)
C97 0.033(3) 0.031(3) 0.038(3) 0.004(3) -0.009(2) 0.002(2)
F9D 0.111(3) 0.061(3) 0.053(2) 0.020(2) -0.014(2) -0.055(2)
F9E 0.058(2) 0.055(3) 0.114(3) -0.053(2) -0.013(2) 0.001(2)
F9F 0.044(2) 0.042(2) 0.084(3) 0.0059(19) -0.0353(18) -0.0081(16)
C98 0.024(2) 0.024(3) 0.024(2) 0.000(2) 0.004(2) 0.005(2)

loop_
_atom_type_symbol
_atom_type_description
_atom_type_scat_dispersion_real
_atom_type_scat_dispersion_imag
_atom_type_scat_source
C C 0.0033 0.0016 'International Tables Vol C Tables 4.2.6.8 and 6.1.1.4'
H H 0.0000 0.0000 'International Tables Vol C Tables 4.2.6.8 and 6.1.1.4'
B B 0.0013 0.0007 'International Tables Vol C Tables 4.2.6.8 and 6.1.1.4'
N N 0.0061 0.0033 'International Tables Vol C Tables 4.2.6.8 and 6.1.1.4'
O O 0.0106 0.0060 'International Tables Vol C Tables 4.2.6.8 and 6.1.1.4'
F F 0.0171 0.0103 'International Tables Vol C Tables 4.2.6.8 and 6.1.1.4'
P P 0.1023 0.0942 'International Tables Vol C Tables 4.2.6.8 and 6.1.1.4'
Ir Ir -1.4442 7.9887 'International Tables Vol C Tables 4.2.6.8 and 6.1.1.4'

loop_
_geom_angle_atom_site_label_1
_geom_angle_atom_site_label_2
_geom_angle_atom_site_label_3
_geom_angle
C1 Ir1 N2 177.71(17)
C1 Ir1 P4 96.55(13)
N2 Ir1 P4 81.99(11)
C1 Ir1 P3 98.48(13)
N2 Ir1 P3 83.15(11)
P4 Ir1 P3 164.04(4)
C1 Ir1 H1 102.1(13)
N2 Ir1 H1 79.5(13)
P4 Ir1 H1 80.9(14)
P3 Ir1 H1 90.8(14)
C10 P3 C35 104.5(3)
C10 P3 C31 103.8(2)
C35 P3 C31 112.8(2)
C10 P3 Ir1 97.73(17)
C35 P3 Ir1 117.35(17)
C31 P3 Ir1 117.30(18)
C32 C31 C34 108.9(5)
C32 C31 C33 108.3(5)
C34 C31 C33 108.2(5)
C32 C31 P3 104.9(3)
C34 C31 P3 114.4(4)
C33 C31 P3 111.8(4)
C31 C32 H32A 109.5
C31 C32 H32B 109.5
H32A C32 H32B 109.5
C31 C32 H32C 109.5
H32A C32 H32C 109.5
H32B C32 H32C 109.5
C31 C33 H33A 109.5
C31 C33 H33B 109.5
H33A C33 H33B 109.5
C31 C33 H33C 109.5
H33A C33 H33C 109.5
H33B C33 H33C 109.5
C31 C34 H34A 109.5
C31 C34 H34B 109.5
H34A C34 H34B 109.5
C31 C34 H34C 109.5
H34A C34 H34C 109.5
H34B C34 H34C 109.5
C36 C35 C38 109.0(5)
C36 C35 C37 108.9(5)
C38 C35 C37 109.1(5)
C36 C35 P3 107.9(4)
C38 C35 P3 112.6(4)
C37 C35 P3 109.3(4)
C35 C36 H36A 109.5
C35 C36 H36B 109.5
H36A C36 H36B 109.5
C35 C36 H36C 109.5
H36A C36 H36C 109.5
H36B C36 H36C 109.5
C35 C37 H37A 109.5
C35 C37 H37B 109.5
H37A C37 H37B 109.5
C35 C37 H37C 109.5
H37A C37 H37C 109.5
H37B C37 H37C 109.5
C35 C38 H38A 109.5
C35 C38 H38B 109.5
H38A C38 H38B 109.5
C35 C38 H38C 109.5
H38A C38 H38C 109.5
H38B C38 H38C 109.5
C16 P4 C45 103.6(2)
C16 P4 C41 104.6(2)
C45 P4 C41 112.4(2)
C16 P4 Ir1 98.41(16)
C45 P4 Ir1 120.93(17)
C41 P4 Ir1 113.79(18)
C44 C41 C43 107.7(4)
C44 C41 C42 109.3(4)
C43 C41 C42 107.7(5)
C44 C41 P4 114.3(4)
C43 C41 P4 107.8(3)
C42 C41 P4 109.9(3)
C41 C42 H42A 109.5
C41 C42 H42B 109.5
H42A C42 H42B 109.5
C41 C42 H42C 109.5
H42A C42 H42C 109.5
H42B C42 H42C 109.5
C41 C43 H43A 109.5
C41 C43 H43B 109.5
H43A C43 H43B 109.5
C41 C43 H43C 109.5
H43A C43 H43C 109.5
H43B C43 H43C 109.5
C41 C44 H44A 109.5
C41 C44 H44B 109.5
H44A C44 H44B 109.5
C41 C44 H44C 109.5
H44A C44 H44C 109.5
H44B C44 H44C 109.5
C48 C45 C46 109.0(5)
C48 C45 C47 107.1(5)
C46 C45 C47 109.2(4)
C48 C45 P4 107.3(4)
C46 C45 P4 109.7(4)
C47 C45 P4 114.5(4)
C45 C46 H46A 109.5
C45 C46 H46B 109.5
H46A C46 H46B 109.5
C45 C46 H46C 109.5
H46A C46 H46C 109.5
H46B C46 H46C 109.5
C45 C47 H47A 109.5
C45 C47 H47B 109.5
H47A C47 H47B 109.5
C45 C47 H47C 109.5
H47A C47 H47C 109.5
H47B C47 H47C 109.5
C45 C48 H48A 109.5
C45 C48 H48B 109.5
H48A C48 H48B 109.5
C45 C48 H48C 109.5
H48A C48 H48C 109.5
H48B C48 H48C 109.5
C8 C1 C2 115.9(4)
C8 C1 Ir1 131.6(4)
C2 C1 Ir1 112.5(3)
C5 C2 O3 126.3(5)
C5 C2 C1 122.6(5)
O3 C2 C1 111.0(4)
C2 O3 C4 116.7(4)
O3 C4 H4A 109.5
O3 C4 H4B 109.5
H4A C4 H4B 109.5
O3 C4 H4C 109.5
H4A C4 H4C 109.5
H4B C4 H4C 109.5
C2 C5 C6 118.7(5)
C2 C5 H5 120.7
C6 C5 H5 120.7
C7 C6 C5 121.1(5)
C7 C6 H6 119.4
C5 C6 H6 119.4
C6 C7 C8 119.4(5)
C6 C7 H7 120.3
C8 C7 H7 120.3
C1 C8 C7 122.3(5)
C1 C8 H8 118.8
C7 C8 H8 118.8
C15 N2 C11 118.6(4)
C15 N2 Ir1 121.4(3)
C11 N2 Ir1 119.9(3)
C11 C10 P3 113.3(4)
C11 C10 H10A 108.9
P3 C10 H10A 108.9
C11 C10 H10B 108.9
P3 C10 H10B 108.9
H10A C10 H10B 107.7
N2 C11 C12 121.2(5)
N2 C11 C10 116.7(4)
C12 C11 C10 122.0(5)
C13 C12 C11 119.6(5)
C13 C12 H12 120.2
C11 C12 H12 120.2
C14 C13 C12 119.5(5)
C14 C13 H13 120.3
C12 C13 H13 120.3
C13 C14 C15 119.3(5)
C13 C14 H14 120.4
C15 C14 H14 120.4
N2 C15 C14 121.8(5)
N2 C15 C16 115.9(4)
C14 C15 C16 122.3(5)
C15 C16 P4 113.1(3)
C15 C16 H16A 109.0
P4 C16 H16A 109.0
C15 C16 H16B 109.0
P4 C16 H16B 109.0
H16A C16 H16B 107.8
C61 B1 C91 112.4(4)
C61 B1 C71 103.6(3)
C91 B1 C71 113.6(4)
C61 B1 C81 112.9(4)
C91 B1 C81 101.5(3)
C71 B1 C81 113.1(4)
C62 C61 C68 115.4(4)
C62 C61 B1 121.8(4)
C68 C61 B1 122.6(4)
C63 C62 C61 122.8(4)
C63 C62 H62 118.6
C61 C62 H62 118.6
C65 C63 C62 120.8(4)
C65 C63 C64 120.3(5)
C62 C63 C64 118.9(5)
F6C C64 F6A 107.3(4)
F6C C64 F6B 106.3(5)
F6A C64 F6B 104.6(5)
F6C C64 C63 113.4(5)
F6A C64 C63 112.9(5)
F6B C64 C63 111.7(4)
C63 C65 C66 118.3(5)
C63 C65 H65 120.8
C66 C65 H65 120.8
C65 C66 C68 120.9(5)
C65 C66 C67 120.0(5)
C68 C66 C67 119.1(4)
F6D C67 F6F 109.0(7)
F6D C67 F6E 106.1(6)
F6F C67 F6E 101.5(5)
F6D C67 C66 113.6(5)
F6F C67 C66 111.8(6)
F6E C67 C66 114.1(5)
C66 C68 C61 121.8(4)
C66 C68 H68 119.1
C61 C68 H68 119.1
C78 C71 C72 115.0(4)
C78 C71 B1 123.0(4)
C72 C71 B1 121.4(4)
C73 C72 C71 123.0(4)
C73 C72 H72 118.5
C71 C72 H72 118.5
C72 C73 C75 120.2(5)
C72 C73 C74 120.1(5)
C75 C73 C74 119.7(5)
F7B C74 F7C 108.7(5)
F7B C74 F7A 106.2(6)
F7C C74 F7A 100.5(5)
F7B C74 C73 114.9(5)
F7C C74 C73 113.0(5)
F7A C74 C73 112.4(5)
C76 C75 C73 118.0(4)
C76 C75 H75 121.0
C73 C75 H75 121.0
C78 C76 C75 121.2(4)
C78 C76 C77 119.4(5)
C75 C76 C77 119.4(5)
F7F C77 F7D 108.8(5)
F7F C77 F7E 105.4(5)
F7D C77 F7E 103.2(5)
F7F C77 C76 113.7(5)
F7D C77 C76 113.0(5)
F7E C77 C76 111.9(4)
C76 C78 C71 122.6(4)
C76 C78 H78 118.7
C71 C78 H78 118.7
C88 C81 C82 115.7(4)
C88 C81 B1 122.6(4)
C82 C81 B1 120.7(4)
C83 C82 C81 122.4(4)
C83 C82 H82 118.8
C81 C82 H82 118.8
C85 C83 C82 120.6(4)
C85 C83 C84 120.1(4)
C82 C83 C84 119.3(4)
F8B C84 F8A 107.0(4)
F8B C84 F8C 107.7(4)
F8A C84 F8C 104.9(4)
F8B C84 C83 113.4(4)
F8A C84 C83 111.8(4)
F8C C84 C83 111.4(4)
C86 C85 C83 117.9(4)
C86 C85 H85 121.1
C83 C85 H85 121.1
C85 C86 C88 121.1(4)
C85 C86 C87 119.7(4)
C88 C86 C87 119.1(4)
F8D C87 F8F 105.2(5)
F8D C87 F8E 106.5(4)
F8F C87 F8E 106.1(4)
F8D C87 C86 113.4(4)
F8F C87 C86 112.2(4)
F8E C87 C86 112.8(4)
C81 C88 C86 122.4(4)
C81 C88 H88 118.8
C86 C88 H88 118.8
C98 C91 C92 115.4(4)
C98 C91 B1 121.8(4)
C92 C91 B1 122.5(4)
C93 C92 C91 122.8(5)
C93 C92 H92 118.6
C91 C92 H92 118.6
C95 C93 C92 120.6(4)
C95 C93 C94 119.0(4)
C92 C93 C94 120.3(4)
F9C C94 F9B 106.6(4)
F9C C94 F9A 106.3(4)
F9B C94 F9A 105.5(4)
F9C C94 C93 112.6(4)
F9B C94 C93 113.0(4)
F9A C94 C93 112.3(4)
C96 C95 C93 118.0(4)
C96 C95 H95 121.0
C93 C95 H95 121.0
C95 C96 C98 120.4(4)
C95 C96 C97 121.5(4)
C98 C96 C97 118.1(4)
F9D C97 F9F 107.8(5)
F9D C97 F9E 104.4(5)
F9F C97 F9E 104.3(4)
F9D C97 C96 113.4(4)
F9F C97 C96 114.0(4)
F9E C97 C96 112.1(4)
C91 C98 C96 122.7(4)
C91 C98 H98 118.6
C96 C98 H98 118.6

loop_
_geom_bond_atom_site_label_1
_geom_bond_atom_site_label_2
_geom_bond_distance
Ir1 C1 2.038(4)
Ir1 N2 2.139(4)
Ir1 P4 2.3149(13)
Ir1 P3 2.3180(13)
Ir1 H1 1.55(4)
P3 C10 1.848(5)
P3 C35 1.879(5)
P3 C31 1.881(5)
C31 C32 1.533(8)
C31 C34 1.539(7)
C31 C33 1.547(7)
C32 H32A 0.9800
C32 H32B 0.9800
C32 H32C 0.9800
C33 H33A 0.9800
C33 H33B 0.9800
C33 H33C 0.9800
C34 H34A 0.9800
C34 H34B 0.9800
C34 H34C 0.9800
C35 C36 1.528(8)
C35 C38 1.532(7)
C35 C37 1.536(8)
C36 H36A 0.9800
C36 H36B 0.9800
C36 H36C 0.9800
C37 H37A 0.9800
C37 H37B 0.9800
C37 H37C 0.9800
C38 H38A 0.9800
C38 H38B 0.9800
C38 H38C 0.9800
P4 C16 1.851(5)
P4 C45 1.877(5)
P4 C41 1.881(5)
C41 C44 1.522(8)
C41 C43 1.535(7)
C41 C42 1.541(7)
C42 H42A 0.9800
C42 H42B 0.9800
C42 H42C 0.9800
C43 H43A 0.9800
C43 H43B 0.9800
C43 H43C 0.9800
C44 H44A 0.9800
C44 H44B 0.9800
C44 H44C 0.9800
C45 C48 1.517(8)
C45 C46 1.534(7)
C45 C47 1.538(7)
C46 H46A 0.9800
C46 H46B 0.9800
C46 H46C 0.9800
C47 H47A 0.9800
C47 H47B 0.9800
C47 H47C 0.9800
C48 H48A 0.9800
C48 H48B 0.9800
C48 H48C 0.9800
C1 C8 1.387(7)
C1 C2 1.419(7)
C2 C5 1.372(7)
C2 O3 1.397(6)
O3 C4 1.425(6)
C4 H4A 0.9800
C4 H4B 0.9800
C4 H4C 0.9800
C5 C6 1.385(8)
C5 H5 0.9500
C6 C7 1.370(8)
C6 H6 0.9500
C7 C8 1.388(7)
C7 H7 0.9500
C8 H8 0.9500
N2 C15 1.360(6)
N2 C11 1.367(6)
C10 C11 1.505(7)
C10 H10A 0.9900
C10 H10B 0.9900
C11 C12 1.384(7)
C12 C13 1.381(8)
C12 H12 0.9500
C13 C14 1.379(8)
C13 H13 0.9500
C14 C15 1.381(6)
C14 H14 0.9500
C15 C16 1.505(7)
C16 H16A 0.9900
C16 H16B 0.9900
B1 C61 1.635(7)
B1 C91 1.637(6)
B1 C71 1.643(7)
B1 C81 1.651(6)
C61 C62 1.402(6)
C61 C68 1.408(6)
C62 C63 1.385(7)
C62 H62 0.9500
C63 C65 1.380(7)
C63 C64 1.505(7)
C64 F6C 1.320(6)
C64 F6A 1.336(6)
C64 F6B 1.338(6)
C65 C66 1.386(7)
C65 H65 0.9500
C66 C68 1.396(7)
C66 C67 1.490(7)
C67 F6D 1.255(7)
C67 F6F 1.307(8)
C67 F6E 1.324(7)
C68 H68 0.9500
C71 C78 1.396(6)
C71 C72 1.404(6)
C72 C73 1.388(7)
C72 H72 0.9500
C73 C75 1.391(7)
C73 C74 1.485(7)
C74 F7B 1.282(7)
C74 F7C 1.312(7)
C74 F7A 1.335(7)
C75 C76 1.383(7)
C75 H75 0.9500
C76 C78 1.382(7)
C76 C77 1.503(7)
C77 F7F 1.300(6)
C77 F7D 1.334(6)
C77 F7E 1.353(7)
C78 H78 0.9500
C81 C88 1.391(6)
C81 C82 1.398(6)
C82 C83 1.395(6)
C82 H82 0.9500
C83 C85 1.387(7)
C83 C84 1.508(7)
C84 F8B 1.310(6)
C84 F8A 1.338(6)
C84 F8C 1.346(5)
C85 C86 1.383(7)
C85 H85 0.9500
C86 C88 1.392(6)
C86 C87 1.504(7)
C87 F8D 1.315(6)
C87 F8F 1.329(6)
C87 F8E 1.332(6)
C88 H88 0.9500
C91 C98 1.394(7)
C91 C92 1.394(6)
C92 C93 1.387(6)
C92 H92 0.9500
C93 C95 1.390(7)
C93 C94 1.496(7)
C94 F9C 1.332(6)
C94 F9B 1.333(6)
C94 F9A 1.349(6)
C95 C96 1.384(7)
C95 H95 0.9500
C96 C98 1.397(6)
C96 C97 1.478(7)
C97 F9D 1.317(6)
C97 F9F 1.323(6)
C97 F9E 1.345(6)
C98 H98 0.9500

loop_
_geom_torsion_atom_site_label_1
_geom_torsion_atom_site_label_2
_geom_torsion_atom_site_label_3
_geom_torsion_atom_site_label_4
_geom_torsion
C1 Ir1 P3 C10 -159.9(2)
N2 Ir1 P3 C10 21.7(2)
P4 Ir1 P3 C10 0.3(3)
C1 Ir1 P3 C35 -49.1(2)
N2 Ir1 P3 C35 132.5(2)
P4 Ir1 P3 C35 111.1(2)
C1 Ir1 P3 C31 90.2(2)
N2 Ir1 P3 C31 -88.2(2)
P4 Ir1 P3 C31 -109.6(2)
C10 P3 C31 C32 -69.7(4)
C35 P3 C31 C32 177.8(3)
Ir1 P3 C31 C32 36.7(4)
C10 P3 C31 C34 49.6(5)
C35 P3 C31 C34 -62.9(5)
Ir1 P3 C31 C34 156.1(4)
C10 P3 C31 C33 173.1(4)
C35 P3 C31 C33 60.6(5)
Ir1 P3 C31 C33 -80.4(4)
C10 P3 C35 C36 68.4(4)
C31 P3 C35 C36 -179.5(4)
Ir1 P3 C35 C36 -38.4(4)
C10 P3 C35 C38 -51.9(5)
C31 P3 C35 C38 60.2(5)
Ir1 P3 C35 C38 -158.8(4)
C10 P3 C35 C37 -173.3(4)
C31 P3 C35 C37 -61.2(4)
Ir1 P3 C35 C37 79.8(4)
C1 Ir1 P4 C16 -155.7(2)
N2 Ir1 P4 C16 22.50(19)
P3 Ir1 P4 C16 44.0(2)
C1 Ir1 P4 C45 -44.3(2)
N2 Ir1 P4 C45 133.9(2)
P3 Ir1 P4 C45 155.4(2)
C1 Ir1 P4 C41 94.2(2)
N2 Ir1 P4 C41 -87.6(2)
P3 Ir1 P4 C41 -66.1(2)
C16 P4 C41 C44 71.3(4)
C45 P4 C41 C44 -40.4(4)
Ir1 P4 C41 C44 177.6(3)
C16 P4 C41 C43 -48.3(4)
C45 P4 C41 C43 -160.0(4)
Ir1 P4 C41 C43 57.9(4)
C16 P4 C41 C42 -165.4(4)
C45 P4 C41 C42 82.9(4)
Ir1 P4 C41 C42 -59.2(4)
C16 P4 C45 C48 68.3(4)
C41 P4 C45 C48 -179.4(4)
Ir1 P4 C45 C48 -40.4(4)
C16 P4 C45 C46 -173.5(4)
C41 P4 C45 C46 -61.2(4)
Ir1 P4 C45 C46 77.9(4)
C16 P4 C45 C47 -50.3(5)
C41 P4 C45 C47 62.0(5)
Ir1 P4 C45 C47 -159.0(4)
N2 Ir1 C1 C8 -128(4)
P4 Ir1 C1 C8 -77.4(5)
P3 Ir1 C1 C8 97.2(5)
N2 Ir1 C1 C2 50(4)
P4 Ir1 C1 C2 100.1(3)
P3 Ir1 C1 C2 -85.3(3)
C8 C1 C2 C5 0.7(7)
Ir1 C1 C2 C5 -177.2(4)
C8 C1 C2 O3 179.9(4)
Ir1 C1 C2 O3 2.0(5)
C5 C2 O3 C4 4.9(8)
C1 C2 O3 C4 -174.3(5)
O3 C2 C5 C6 -178.8(5)
C1 C2 C5 C6 0.3(8)
C2 C5 C6 C7 -0.6(8)
C5 C6 C7 C8 -0.2(8)
C2 C1 C8 C7 -1.5(7)
Ir1 C1 C8 C7 175.9(4)
C6 C7 C8 C1 1.3(8)
C1 Ir1 N2 C15 34(4)
P4 Ir1 N2 C15 -16.5(3)
P3 Ir1 N2 C15 169.4(4)
C1 Ir1 N2 C11 -149(4)
P4 Ir1 N2 C11 160.1(4)
P3 Ir1 N2 C11 -14.0(3)
C35 P3 C10 C11 -152.3(4)
C31 P3 C10 C11 89.3(4)
Ir1 P3 C10 C11 -31.4(4)
C15 N2 C11 C12 -3.4(7)
Ir1 N2 C11 C12 179.9(4)
C15 N2 C11 C10 172.9(4)
Ir1 N2 C11 C10 -3.8(6)
P3 C10 C11 N2 25.8(6)
P3 C10 C11 C12 -158.0(4)
N2 C11 C12 C13 2.3(7)
C10 C11 C12 C13 -173.8(5)
C11 C12 C13 C14 -0.2(8)
C12 C13 C14 C15 -0.6(7)
C11 N2 C15 C14 2.6(7)
Ir1 N2 C15 C14 179.2(3)
C11 N2 C15 C16 -177.2(4)
Ir1 N2 C15 C16 -0.6(6)
C13 C14 C15 N2 -0.6(7)
C13 C14 C15 C16 179.2(4)
N2 C15 C16 P4 23.4(5)
C14 C15 C16 P4 -156.4(4)
C45 P4 C16 C15 -155.9(4)
C41 P4 C16 C15 86.2(4)
Ir1 P4 C16 C15 -31.1(4)
C91 B1 C61 C62 37.3(6)
C71 B1 C61 C62 -85.8(5)
C81 B1 C61 C62 151.5(4)
C91 B1 C61 C68 -148.9(4)
C71 B1 C61 C68 88.0(5)
C81 B1 C61 C68 -34.7(6)
C68 C61 C62 C63 0.7(7)
B1 C61 C62 C63 175.0(4)
C61 C62 C63 C65 -1.9(7)
C61 C62 C63 C64 177.1(4)
C65 C63 C64 F6C -117.0(6)
C62 C63 C64 F6C 64.1(6)
C65 C63 C64 F6A 5.4(7)
C62 C63 C64 F6A -173.6(4)
C65 C63 C64 F6B 123.0(5)
C62 C63 C64 F6B -56.0(6)
C62 C63 C65 C66 1.1(7)
C64 C63 C65 C66 -177.8(5)
C63 C65 C66 C68 0.7(8)
C63 C65 C66 C67 -179.6(5)
C65 C66 C67 F6D -18.6(10)
C68 C66 C67 F6D 161.2(7)
C65 C66 C67 F6F 105.3(7)
C68 C66 C67 F6F -75.0(7)
C65 C66 C67 F6E -140.3(5)
C68 C66 C67 F6E 39.4(8)
C65 C66 C68 C61 -1.8(8)
C67 C66 C68 C61 178.5(5)
C62 C61 C68 C66 1.1(7)
B1 C61 C68 C66 -173.1(4)
C61 B1 C71 C78 93.1(5)
C91 B1 C71 C78 -29.2(6)
C81 B1 C71 C78 -144.3(4)
C61 B1 C71 C72 -77.9(5)
C91 B1 C71 C72 159.7(4)
C81 B1 C71 C72 44.7(6)
C78 C71 C72 C73 -1.1(7)
B1 C71 C72 C73 170.6(4)
C71 C72 C73 C75 0.6(7)
C71 C72 C73 C74 -178.7(5)
C72 C73 C74 F7B -175.3(6)
C75 C73 C74 F7B 5.4(8)
C72 C73 C74 F7C 59.3(7)
C75 C73 C74 F7C -120.1(6)
C72 C73 C74 F7A -53.7(7)
C75 C73 C74 F7A 127.0(5)
C72 C73 C75 C76 0.3(7)
C74 C73 C75 C76 179.6(5)
C73 C75 C76 C78 -0.6(7)
C73 C75 C76 C77 177.7(5)
C78 C76 C77 F7F -175.0(5)
C75 C76 C77 F7F 6.7(8)
C78 C76 C77 F7D -50.3(7)
C75 C76 C77 F7D 131.3(5)
C78 C76 C77 F7E 65.7(6)
C75 C76 C77 F7E -112.6(6)
C75 C76 C78 C71 0.0(7)
C77 C76 C78 C71 -178.3(5)
C72 C71 C78 C76 0.8(7)
B1 C71 C78 C76 -170.7(4)
C61 B1 C81 C88 149.2(4)
C91 B1 C81 C88 -90.2(5)
C71 B1 C81 C88 31.9(6)
C61 B1 C81 C82 -42.5(5)
C91 B1 C81 C82 78.1(5)
C71 B1 C81 C82 -159.8(4)
C88 C81 C82 C83 0.4(6)
B1 C81 C82 C83 -168.8(4)
C81 C82 C83 C85 -0.4(7)
C81 C82 C83 C84 178.2(4)
C85 C83 C84 F8B -104.5(5)
C82 C83 C84 F8B 76.9(6)
C85 C83 C84 F8A 134.4(4)
C82 C83 C84 F8A -44.3(6)
C85 C83 C84 F8C 17.3(7)
C82 C83 C84 F8C -161.4(4)
C82 C83 C85 C86 0.0(7)
C84 C83 C85 C86 -178.6(4)
C83 C85 C86 C88 0.3(7)
C83 C85 C86 C87 176.1(4)
C85 C86 C87 F8D 135.5(5)
C88 C86 C87 F8D -48.7(6)
C85 C86 C87 F8F -105.4(5)
C88 C86 C87 F8F 70.4(6)
C85 C86 C87 F8E 14.3(7)
C88 C86 C87 F8E -169.9(4)
C82 C81 C88 C86 0.0(6)
B1 C81 C88 C86 168.9(4)
C85 C86 C88 C81 -0.4(7)
C87 C86 C88 C81 -176.1(4)
C61 B1 C91 C98 30.5(6)
C71 B1 C91 C98 147.8(4)
C81 B1 C91 C98 -90.5(5)
C61 B1 C91 C92 -156.3(4)
C71 B1 C91 C92 -39.0(6)
C81 B1 C91 C92 82.8(5)
C98 C91 C92 C93 -0.6(6)
B1 C91 C92 C93 -174.2(4)
C91 C92 C93 C95 0.7(7)
C91 C92 C93 C94 179.3(4)
C95 C93 C94 F9C 95.1(5)
C92 C93 C94 F9C -83.5(6)
C95 C93 C94 F9B -25.8(6)
C92 C93 C94 F9B 155.7(4)
C95 C93 C94 F9A -145.0(4)
C92 C93 C94 F9A 36.5(6)
C92 C93 C95 C96 -0.6(7)
C94 C93 C95 C96 -179.2(4)
C93 C95 C96 C98 0.5(7)
C93 C95 C96 C97 -179.8(4)
C95 C96 C97 F9D 126.0(5)
C98 C96 C97 F9D -54.3(6)
C95 C96 C97 F9F 2.1(7)
C98 C96 C97 F9F -178.2(4)
C95 C96 C97 F9E -116.1(5)
C98 C96 C97 F9E 63.6(6)
C92 C91 C98 C96 0.4(6)
B1 C91 C98 C96 174.1(4)
C95 C96 C98 C91 -0.4(7)
C97 C96 C98 C91 179.9(4)
